data_7208380
loop_
_publ_author_name
'Dey, Sandeep Kumar'
'Datta, Barun Kumar'
'Das, Gopal'

_publ_section_title
;
 Binding discrepancy of fluoride in quaternary ammonium and alkali salts
 by a tris(amide) receptor in solid and solution states
;
_journal_issue 16
_journal_name_full CrystEngComm
_journal_page_first 5305
_journal_paper_doi 10.1039/c2ce25592h
_journal_volume 14
_journal_year 2012
_chemical_formula_moiety 'C24 H25 N4 O9, N O3'
_chemical_formula_sum 'C24 H25 N5 O12'
_chemical_formula_weight 575.49
_chemical_name_systematic
;
?
;
_space_group_IT_number 14
_symmetry_cell_setting monoclinic
_symmetry_space_group_name_Hall '-P 2yn'
_symmetry_space_group_name_H-M 'P 1 21/n 1'
_atom_sites_solution_hydrogens geom
_atom_sites_solution_primary direct
_atom_sites_solution_secondary difmap
_audit_creation_method SHELXL-97
_cell_angle_alpha 90.00
_cell_angle_beta 101.073(3)
_cell_angle_gamma 90.00
_cell_formula_units_Z 4
_cell_length_a 15.2304(7)
_cell_length_b 8.9608(4)
_cell_length_c 20.0560(10)
_cell_measurement_reflns_used 1497
_cell_measurement_temperature 298(2)
_cell_measurement_theta_max 16.22
_cell_measurement_theta_min 3.07
_cell_volume 2686.2(2)
_computing_cell_refinement 'Bruker Smart'
_computing_data_collection 'Bruker Smart'
_computing_data_reduction 'Bruker SAINT'
_computing_molecular_graphics 'Bruker SHELXTL'
_computing_publication_material 'Bruker SHELXTL'
_computing_structure_refinement 'SHELXL-97 (Sheldrick, 1997)'
_computing_structure_solution 'SHELXS-97 (Sheldrick, 1990)'
_diffrn_ambient_temperature 298(2)
_diffrn_measured_fraction_theta_full 0.982
_diffrn_measured_fraction_theta_max 0.982
_diffrn_measurement_device_type 'CCD area detector'
_diffrn_measurement_method 'phi and onega scans'
_diffrn_radiation_monochromator graphite
_diffrn_radiation_source 'fine-focus sealed tube'
_diffrn_radiation_type MoK\a
_diffrn_radiation_wavelength 0.71073
_diffrn_reflns_av_R_equivalents 0.0733
_diffrn_reflns_av_sigmaI/netI 0.1735
_diffrn_reflns_limit_h_max 20
_diffrn_reflns_limit_h_min -17
_diffrn_reflns_limit_k_max 11
_diffrn_reflns_limit_k_min -11
_diffrn_reflns_limit_l_max 23
_diffrn_reflns_limit_l_min -23
_diffrn_reflns_number 22545
_diffrn_reflns_theta_full 28.28
_diffrn_reflns_theta_max 28.27
_diffrn_reflns_theta_min 1.54
_exptl_absorpt_coefficient_mu 0.116
_exptl_absorpt_correction_T_max 0.978
_exptl_absorpt_correction_T_min 0.964
_exptl_absorpt_correction_type multi-scan
_exptl_absorpt_process_details 'SADABS (Sheldrick, 1997)'
_exptl_crystal_colour Yellow
_exptl_crystal_density_diffrn 1.421
_exptl_crystal_density_method 'not measured'
_exptl_crystal_description recetangular
_exptl_crystal_F_000 1200
_exptl_crystal_size_max 0.35
_exptl_crystal_size_mid 0.27
_exptl_crystal_size_min 0.19
_refine_diff_density_max 0.253
_refine_diff_density_min -0.153
_refine_diff_density_rms 0.038
_refine_ls_extinction_method none
_refine_ls_goodness_of_fit_ref 1.018
_refine_ls_matrix_type full
_refine_ls_number_parameters 375
_refine_ls_number_reflns 6027
_refine_ls_number_restraints 0
_refine_ls_restrained_S_all 1.018
_refine_ls_R_factor_all 0.2770
_refine_ls_R_factor_gt 0.0611
_refine_ls_shift/su_max 0.001
_refine_ls_shift/su_mean 0.000
_refine_ls_structure_factor_coef Fsqd
_refine_ls_weighting_details 'calc w=1/[\s^2^(Fo^2^)+(0.0250P)^2^+0.0000P] where P=(Fo^2^+2Fc^2^)/3'
_refine_ls_weighting_scheme calc
_refine_ls_wR_factor_gt 0.0874
_refine_ls_wR_factor_ref 0.1162
_reflns_number_gt 6185
_reflns_number_total 6659
_reflns_threshold_expression >2sigma(I)
_cod_data_source_file c2ce25592h.txt
_cod_data_source_block nitro-HNO3
_cod_depositor_comments
;
The following automatic conversions were performed:

'_symmetry_cell_setting' value 'Monoclinic' changed to 'monoclinic'
according to /home/saulius/struct/CIF-dictionaries/cif_core.dic
dictionary named 'cif_core.dic' version 2.4.1 from 2010-06-29.

Automatic conversion script
Id: cif_fix_values 1891 2012-01-12 08:04:46Z andrius 
;
_cod_original_sg_symbol_H-M P2(1)/n
_cod_original_formula_sum 'C24 H25 N5 O12 '
_cod_database_code 7208380

loop_
_symmetry_equiv_pos_as_xyz
'x, y, z'
'-x+1/2, y+1/2, -z+1/2'
'-x, -y, -z'
'x-1/2, -y-1/2, z-1/2'

loop_
_atom_site_label
_atom_site_type_symbol
_atom_site_fract_x
_atom_site_fract_y
_atom_site_fract_z
_atom_site_U_iso_or_equiv
_atom_site_adp_type
_atom_site_occupancy
_atom_site_symmetry_multiplicity
_atom_site_calc_flag
_atom_site_refinement_flags
C1 C 0.16395(18) 0.2159(3) 0.84253(15) 0.0650(9) Uani 1 1 d .
C2 C 0.1647(2) 0.2417(3) 0.91630(16) 0.0730(10) Uani 1 1 d .
C3 C 0.0565(2) 0.2671(4) 0.98854(18) 0.0631(9) Uani 1 1 d .
C4 C 0.1163(2) 0.3366(4) 1.03925(18) 0.0690(10) Uani 1 1 d .
C5 C 0.0863(2) 0.3936(3) 1.09484(17) 0.0725(10) Uani 1 1 d .
C6 C -0.0023(2) 0.3786(4) 1.09866(18) 0.0612(9) Uani 1 1 d .
C7 C -0.0620(2) 0.3078(4) 1.04844(19) 0.0729(10) Uani 1 1 d .
C8 C -0.0327(2) 0.2523(4) 0.99328(16) 0.0735(10) Uani 1 1 d .
C9 C 0.23288(18) -0.0421(3) 0.85097(14) 0.0679(9) Uani 1 1 d .
C10 C 0.32234(19) 0.0119(4) 0.83820(16) 0.0755(10) Uani 1 1 d .
C11 C 0.4415(2) 0.1712(4) 0.88842(18) 0.0679(10) Uani 1 1 d .
C12 C 0.4864(2) 0.1466(4) 0.83649(16) 0.0722(10) Uani 1 1 d .
C13 C 0.5680(2) 0.2153(4) 0.83708(19) 0.0819(11) Uani 1 1 d .
C14 C 0.6035(2) 0.3056(4) 0.8895(2) 0.0819(12) Uani 1 1 d .
C15 C 0.5610(3) 0.3290(4) 0.94228(18) 0.0969(13) Uani 1 1 d .
C16 C 0.4786(2) 0.2647(4) 0.94137(18) 0.0914(12) Uani 1 1 d .
C17 C 0.07083(19) -0.0231(3) 0.82313(14) 0.0690(9) Uani 1 1 d .
C18 C -0.01356(19) 0.0621(3) 0.79513(16) 0.0715(10) Uani 1 1 d .
C19 C -0.0783(2) 0.1947(4) 0.69527(19) 0.0660(10) Uani 1 1 d .
C20 C -0.1507(2) 0.2370(4) 0.72332(16) 0.0728(10) Uani 1 1 d .
C21 C -0.2118(2) 0.3337(4) 0.68819(19) 0.0753(10) Uani 1 1 d .
C22 C -0.2019(2) 0.3876(4) 0.62620(19) 0.0680(10) Uani 1 1 d .
C23 C -0.1304(2) 0.3446(4) 0.59786(16) 0.0778(11) Uani 1 1 d .
C24 C -0.0681(2) 0.2476(4) 0.63290(19) 0.0771(11) Uani 1 1 d .
N1 N 0.15585(16) 0.0565(3) 0.81883(15) 0.0605(8) Uani 1 1 d .
N2 N -0.0336(2) 0.4436(4) 1.15674(16) 0.0793(9) Uani 1 1 d .
N3 N 0.6903(2) 0.3774(4) 0.8895(2) 0.1091(13) Uani 1 1 d .
N4 N -0.2670(2) 0.4927(4) 0.58920(18) 0.0892(10) Uani 1 1 d .
N5 N 0.3225(2) 0.5386(5) 0.8444(2) 0.0920(11) Uani 1 1 d .
O1 O 0.07789(13) 0.2138(2) 0.93014(11) 0.0827(7) Uani 1 1 d .
O2 O 0.01730(18) 0.5228(3) 1.19549(13) 0.1121(10) Uani 1 1 d .
O3 O -0.10955(17) 0.4142(3) 1.16400(12) 0.1016(9) Uani 1 1 d .
O4 O 0.36066(14) 0.1111(2) 0.89212(10) 0.0748(7) Uani 1 1 d .
O5 O 0.72349(19) 0.3620(4) 0.83990(17) 0.1516(14) Uani 1 1 d .
O6 O 0.7212(2) 0.4511(4) 0.93750(18) 0.1694(16) Uani 1 1 d .
O7 O -0.01291(13) 0.1002(3) 0.72662(11) 0.0762(7) Uani 1 1 d .
O8 O -0.32785(19) 0.5310(3) 0.61760(13) 0.1347(12) Uani 1 1 d .
O9 O -0.25880(17) 0.5356(3) 0.53374(13) 0.1105(10) Uani 1 1 d .
O10 O 0.32050(15) 0.4256(3) 0.80844(13) 0.0948(9) Uani 1 1 d .
O11 O 0.32750(16) 0.6604(3) 0.81411(15) 0.1110(10) Uani 1 1 d .
O12 O 0.3185(2) 0.5326(4) 0.90350(14) 0.1510(14) Uani 1 1 d .
H1N H 0.1647(17) 0.069(3) 0.7696(15) 0.093(12) Uiso 1 1 d .
H1A H 0.2187 0.2568 0.8321 0.078 Uiso 1 1 calc R
H1B H 0.1145 0.2718 0.8164 0.078 Uiso 1 1 calc R
H2A H 0.2079 0.1758 0.9435 0.088 Uiso 1 1 calc R
H2B H 0.1821 0.3439 0.9282 0.088 Uiso 1 1 calc R
H4 H 0.1762 0.3451 1.0361 0.083 Uiso 1 1 calc R
H5 H 0.1258 0.4417 1.1293 0.087 Uiso 1 1 calc R
H7 H -0.1217 0.2978 1.0521 0.087 Uiso 1 1 calc R
H8 H -0.0725 0.2046 0.9589 0.088 Uiso 1 1 calc R
H9A H 0.2223 -0.1425 0.8332 0.081 Uiso 1 1 calc R
H9B H 0.2350 -0.0464 0.8996 0.081 Uiso 1 1 calc R
H10A H 0.3619 -0.0724 0.8366 0.091 Uiso 1 1 calc R
H10B H 0.3143 0.0635 0.7950 0.091 Uiso 1 1 calc R
H12 H 0.4621 0.0837 0.8008 0.087 Uiso 1 1 calc R
H13 H 0.5983 0.1996 0.8016 0.098 Uiso 1 1 calc R
H15 H 0.5873 0.3880 0.9788 0.116 Uiso 1 1 calc R
H16 H 0.4478 0.2841 0.9763 0.110 Uiso 1 1 calc R
H17A H 0.0712 -0.0465 0.8704 0.083 Uiso 1 1 calc R
H17B H 0.0695 -0.1168 0.7988 0.083 Uiso 1 1 calc R
H18A H -0.0655 0.0012 0.7976 0.086 Uiso 1 1 calc R
H18B H -0.0165 0.1519 0.8217 0.086 Uiso 1 1 calc R
H20 H -0.1576 0.2002 0.7654 0.087 Uiso 1 1 calc R
H21 H -0.2607 0.3633 0.7065 0.090 Uiso 1 1 calc R
H23 H -0.1243 0.3807 0.5555 0.093 Uiso 1 1 calc R
H24 H -0.0193 0.2180 0.6145 0.093 Uiso 1 1 calc R

loop_
_atom_site_aniso_label
_atom_site_aniso_U_11
_atom_site_aniso_U_22
_atom_site_aniso_U_33
_atom_site_aniso_U_23
_atom_site_aniso_U_13
_atom_site_aniso_U_12
C1 0.064(2) 0.048(3) 0.086(3) 0.006(2) 0.0228(19) -0.0030(18)
C2 0.071(2) 0.070(3) 0.078(3) -0.006(2) 0.015(2) -0.004(2)
C3 0.061(2) 0.064(3) 0.064(3) 0.002(2) 0.009(2) -0.006(2)
C4 0.050(2) 0.074(3) 0.080(3) -0.006(2) 0.005(2) -0.0052(19)
C5 0.067(3) 0.070(3) 0.074(3) -0.010(2) 0.000(2) -0.005(2)
C6 0.066(3) 0.047(2) 0.068(3) 0.0055(19) 0.007(2) 0.001(2)
C7 0.065(2) 0.080(3) 0.074(3) 0.014(2) 0.012(2) -0.011(2)
C8 0.058(2) 0.095(3) 0.064(3) -0.005(2) 0.004(2) -0.029(2)
C9 0.054(2) 0.057(2) 0.090(2) -0.0026(19) 0.0070(19) 0.0019(19)
C10 0.056(2) 0.077(3) 0.093(3) -0.013(2) 0.014(2) -0.006(2)
C11 0.059(2) 0.074(3) 0.071(3) 0.006(2) 0.013(2) -0.003(2)
C12 0.057(2) 0.081(3) 0.076(3) -0.009(2) 0.005(2) -0.003(2)
C13 0.061(3) 0.102(3) 0.084(3) 0.010(2) 0.018(2) 0.002(2)
C14 0.069(3) 0.094(3) 0.081(3) 0.017(3) 0.010(3) -0.020(2)
C15 0.093(3) 0.118(4) 0.076(3) -0.009(2) 0.006(2) -0.045(3)
C16 0.089(3) 0.110(3) 0.079(3) -0.020(2) 0.025(2) -0.039(3)
C17 0.061(2) 0.064(3) 0.080(2) 0.0015(19) 0.0080(19) -0.009(2)
C18 0.052(2) 0.084(3) 0.075(3) 0.001(2) 0.0045(19) 0.0013(19)
C19 0.050(2) 0.080(3) 0.064(3) -0.009(2) 0.001(2) 0.004(2)
C20 0.055(2) 0.098(3) 0.063(2) 0.002(2) 0.007(2) 0.009(2)
C21 0.054(2) 0.101(3) 0.071(3) -0.008(2) 0.013(2) 0.007(2)
C22 0.060(2) 0.079(3) 0.064(3) -0.008(2) 0.007(2) 0.009(2)
C23 0.076(3) 0.096(3) 0.059(2) -0.005(2) 0.008(2) 0.010(2)
C24 0.060(3) 0.107(3) 0.066(3) -0.005(2) 0.014(2) 0.011(2)
N1 0.0485(17) 0.061(2) 0.072(2) 0.0083(18) 0.0104(15) -0.0036(16)
N2 0.087(3) 0.069(3) 0.081(3) -0.0011(19) 0.016(2) 0.005(2)
N3 0.078(3) 0.123(4) 0.127(4) 0.009(3) 0.020(3) -0.028(2)
N4 0.090(3) 0.094(3) 0.078(3) -0.011(2) 0.003(2) 0.021(2)
N5 0.079(2) 0.083(3) 0.114(4) -0.006(3) 0.020(2) 0.000(2)
O1 0.0656(16) 0.105(2) 0.0819(18) -0.0160(14) 0.0252(14) -0.0299(14)
O2 0.127(2) 0.109(2) 0.104(2) -0.0338(17) 0.0324(17) -0.0293(18)
O3 0.0846(18) 0.104(2) 0.124(2) -0.0049(15) 0.0394(17) 0.0058(17)
O4 0.0655(16) 0.0808(18) 0.0787(16) -0.0069(13) 0.0151(13) -0.0161(13)
O5 0.102(2) 0.193(3) 0.172(3) -0.009(3) 0.058(2) -0.040(2)
O6 0.141(3) 0.208(4) 0.158(3) -0.038(3) 0.026(2) -0.108(3)
O7 0.0635(15) 0.0991(19) 0.0638(16) 0.0020(14) 0.0068(13) 0.0153(14)
O8 0.125(2) 0.177(3) 0.106(2) 0.0168(18) 0.0318(18) 0.081(2)
O9 0.130(2) 0.122(2) 0.0748(19) 0.0086(18) 0.0072(18) 0.0356(17)
O10 0.0989(19) 0.077(2) 0.110(2) 0.0135(17) 0.0231(16) -0.0090(16)
O11 0.118(2) 0.065(2) 0.162(3) 0.0065(19) 0.0568(19) 0.0003(17)
O12 0.164(3) 0.217(4) 0.073(2) -0.005(2) 0.026(2) 0.007(2)

loop_
_atom_type_symbol
_atom_type_description
_atom_type_scat_dispersion_real
_atom_type_scat_dispersion_imag
_atom_type_scat_source
C C 0.0033 0.0016 'International Tables Vol C Tables 4.2.6.8 and 6.1.1.4'
H H 0.0000 0.0000 'International Tables Vol C Tables 4.2.6.8 and 6.1.1.4'
N N 0.0061 0.0033 'International Tables Vol C Tables 4.2.6.8 and 6.1.1.4'
O O 0.0106 0.0060 'International Tables Vol C Tables 4.2.6.8 and 6.1.1.4'

loop_
_geom_angle_atom_site_label_1
_geom_angle_atom_site_label_2
_geom_angle_atom_site_label_3
_geom_angle
C17 N1 C1 117.0(2)
C17 N1 C9 107.9(2)
C1 N1 C9 114.3(2)
O1 C3 C4 124.1(3)
O1 C3 C8 115.1(3)
C4 C3 C8 120.7(3)
C3 C4 C5 119.3(3)
C5 C6 C7 121.5(3)
C5 C6 N2 118.7(4)
C7 C6 N2 119.8(4)
C2 C1 N1 116.4(3)
C6 C5 C4 119.3(3)
C7 C8 C3 119.8(3)
O1 C2 C1 109.5(2)
C8 C7 C6 119.3(3)
C3 O1 C2 119.4(2)
O2 N2 O3 123.5(4)
O2 N2 C6 118.5(3)
O3 N2 C6 118.0(3)
N1 C9 C10 113.0(2)
O4 C11 C12 124.6(3)
O4 C11 C16 115.9(3)
C12 C11 C16 119.5(3)
C15 C16 C11 119.9(3)
C14 C13 C12 119.8(3)
C13 C14 C15 121.1(4)
C13 C14 N3 119.1(4)
C15 C14 N3 119.8(4)
C14 C15 C16 119.7(4)
C11 C12 C13 120.0(3)
O4 C10 C9 108.6(2)
O6 N3 O5 124.6(4)
O6 N3 C14 117.4(4)
O5 N3 C14 118.0(4)
C11 O4 C10 116.5(2)
O7 C19 C24 115.7(3)
O7 C19 C20 123.4(3)
C24 C19 C20 120.9(3)
C19 C24 C23 119.7(3)
C21 C22 C23 120.7(4)
C21 C22 N4 120.4(4)
C23 C22 N4 118.9(4)
O7 C18 C17 108.6(2)
C20 C21 C22 120.7(3)
C21 C20 C19 118.8(3)
C24 C23 C22 119.2(3)
N1 C17 C18 115.0(2)
C19 O7 C18 117.1(3)
O9 N4 O8 124.1(4)
O9 N4 C22 119.6(4)
O8 N4 C22 116.3(3)
O12 N5 O10 122.6(4)
O12 N5 O11 122.3(4)
O10 N5 O11 115.0(4)

loop_
_geom_bond_atom_site_label_1
_geom_bond_atom_site_label_2
_geom_bond_distance
N1 C17 1.495(3)
N1 C1 1.503(3)
N1 C9 1.511(3)
C3 O1 1.361(3)
C3 C4 1.377(4)
C3 C8 1.387(4)
C4 C5 1.381(3)
C6 C5 1.373(4)
C6 C7 1.376(4)
C6 N2 1.462(4)
C1 C2 1.495(3)
C8 C7 1.363(3)
C2 O1 1.424(3)
N2 O2 1.215(3)
N2 O3 1.222(3)
C9 C10 1.513(3)
C11 O4 1.359(3)
C11 C12 1.369(3)
C11 C16 1.385(4)
C16 C15 1.378(4)
C13 C14 1.355(4)
C13 C12 1.385(4)
C14 C15 1.359(4)
C14 N3 1.470(4)
C10 O4 1.435(3)
N3 O6 1.187(4)
N3 O5 1.208(4)
C19 O7 1.365(3)
C19 C24 1.374(4)
C19 C20 1.384(4)
C24 C23 1.376(4)
C22 C21 1.369(4)
C22 C23 1.377(4)
C22 N4 1.462(4)
C18 O7 1.418(3)
C18 C17 1.508(3)
C21 C20 1.364(4)
O9 N4 1.206(3)
O8 N4 1.227(3)
N5 O12 1.198(3)
N5 O10 1.240(3)
N5 O11 1.259(4)
